data_2221246
loop_
_publ_author_name
'Kia, Reza'
'Fun, Hoong-Kun'
'Kargar, Hadi'

_publ_section_title
;
 <i>N</i>,<i>N</i>'-Bis(4-bromobenzylidene)-2,2-dimethylpropane-1,3-diamine
;
_journal_coeditor_code AT2737
_journal_issue 4
_journal_name_full 'Acta Crystallographica Section E'
_journal_page_first o747
_journal_paper_doi 10.1107/S1600536809008113
_journal_volume 65
_journal_year 2009
_chemical_formula_iupac 'C19 H20 Br2 N2'
_chemical_formula_moiety 'C19 H20 Br2 N2'
_chemical_formula_sum 'C19 H20 Br2 N2'
_chemical_formula_weight 436.19
_chemical_name_systematic
;
<i>N</i>,<i>N</i>'-Bis(4-bromobenzylidene)-2,2-dimethylpropane-1,3-diamine
;
_space_group_IT_number 19
_symmetry_cell_setting orthorhombic
_symmetry_space_group_name_Hall 'P 2ac 2ab'
_symmetry_space_group_name_H-M 'P 21 21 21'
_atom_sites_solution_hydrogens geom
_atom_sites_solution_primary direct
_atom_sites_solution_secondary difmap
_audit_creation_method SHELXL-97
_cell_angle_alpha 90.00
_cell_angle_beta 90.00
_cell_angle_gamma 90.00
_cell_formula_units_Z 4
_cell_length_a 5.66870(10)
_cell_length_b 7.7919(2)
_cell_length_c 41.5932(9)
_cell_measurement_reflns_used 9987
_cell_measurement_temperature 100
_cell_measurement_theta_max 35.47
_cell_measurement_theta_min 2.66
_cell_volume 1837.17(7)
_computing_cell_refinement 'SAINT (Bruker, 2005'
_computing_data_collection 'APEX2 (Bruker, 2005)'
_computing_data_reduction 'SAINT (Bruker, 2005)'
_computing_molecular_graphics 'SHELXTL (Sheldrick, 2008)'
_computing_publication_material
;
SHELXTL (Sheldrick, 2008) and PLATON (Spek, 2009)
;
_computing_structure_refinement 'SHELXTL (Sheldrick, 2008)'
_computing_structure_solution 'SHELXTL (Sheldrick, 2008)'
_diffrn_ambient_temperature 100
_diffrn_measured_fraction_theta_full 0.993
_diffrn_measured_fraction_theta_max 0.993
_diffrn_measurement_device_type
;
Bruker SMART APEXII CCD area-detector
;
_diffrn_measurement_method '\f and \w'
_diffrn_radiation_monochromator graphite
_diffrn_radiation_source 'fine-focus sealed tube'
_diffrn_radiation_type MoK\a
_diffrn_radiation_wavelength 0.71073
_diffrn_reflns_av_R_equivalents 0.0492
_diffrn_reflns_av_sigmaI/netI 0.0535
_diffrn_reflns_limit_h_max 9
_diffrn_reflns_limit_h_min -9
_diffrn_reflns_limit_k_max 13
_diffrn_reflns_limit_k_min -10
_diffrn_reflns_limit_l_max 55
_diffrn_reflns_limit_l_min -71
_diffrn_reflns_number 38732
_diffrn_reflns_theta_full 37.50
_diffrn_reflns_theta_max 37.50
_diffrn_reflns_theta_min 1.96
_diffrn_standards_number 0
_exptl_absorpt_coefficient_mu 4.413
_exptl_absorpt_correction_T_max 0.5863
_exptl_absorpt_correction_T_min 0.2293
_exptl_absorpt_correction_type multi-scan
_exptl_absorpt_process_details '(<i>SADABS</i>; Bruker, 2005)'
_exptl_crystal_colour colourless
_exptl_crystal_density_diffrn 1.577
_exptl_crystal_density_method 'not measured'
_exptl_crystal_description block
_exptl_crystal_F_000 872
_exptl_crystal_size_max 0.45
_exptl_crystal_size_mid 0.44
_exptl_crystal_size_min 0.12
_refine_diff_density_max 1.037
_refine_diff_density_min -0.605
_refine_ls_abs_structure_details 'Flack (1983), 3971 Friedel pairs'
_refine_ls_abs_structure_Flack 0.019(6)
_refine_ls_extinction_method none
_refine_ls_goodness_of_fit_ref 1.026
_refine_ls_hydrogen_treatment constr
_refine_ls_matrix_type full
_refine_ls_number_parameters 208
_refine_ls_number_reflns 9454
_refine_ls_number_restraints 0
_refine_ls_restrained_S_all 1.026
_refine_ls_R_factor_all 0.0533
_refine_ls_R_factor_gt 0.0365
_refine_ls_shift/su_max 0.011
_refine_ls_shift/su_mean 0.000
_refine_ls_structure_factor_coef Fsqd
_refine_ls_weighting_details 'calc w=1/[\s^2^(Fo^2^)+(0.0316P)^2^+0.2032P] where P=(Fo^2^+2Fc^2^)/3'
_refine_ls_weighting_scheme calc
_refine_ls_wR_factor_gt 0.0743
_refine_ls_wR_factor_ref 0.0785
_reflns_number_gt 7585
_reflns_number_total 9454
_reflns_threshold_expression I>2\s(I)
_cod_data_source_file at2737.cif
_cod_data_source_block I
_cod_database_code 2221246
_cod_database_fobs_code 2221246

loop_
_symmetry_equiv_pos_as_xyz
'x, y, z'
'-x+1/2, -y, z+1/2'
'-x, y+1/2, -z+1/2'
'x+1/2, -y+1/2, -z'

loop_
_atom_site_type_symbol
_atom_site_label
_atom_site_fract_x
_atom_site_fract_y
_atom_site_fract_z
_atom_site_U_iso_or_equiv
_atom_site_adp_type
_atom_site_calc_flag
_atom_site_refinement_flags
_atom_site_occupancy
_atom_site_disorder_assembly
_atom_site_disorder_group
Br Br1 1.59060(4) 0.70918(3) 0.679860(5) 0.03041(5) Uani d . 1 . .
Br Br2 1.02132(3) 0.35735(2) 1.095005(4) 0.02216(4) Uani d . 1 . .
N N1 0.9734(3) 0.7039(2) 0.82239(4) 0.0214(3) Uani d . 1 . .
N N2 0.8180(3) 0.6175(2) 0.93830(4) 0.0198(3) Uani d . 1 . .
C C1 1.0509(3) 0.5599(2) 0.74067(5) 0.0203(3) Uani d . 1 . .
H H1A 0.9062 0.4991 0.7388 0.024 Uiso calc R 1 . .
C C2 1.1894(4) 0.5835(3) 0.71353(5) 0.0219(3) Uani d . 1 . .
H H2A 1.1410 0.5403 0.6932 0.026 Uiso calc R 1 . .
C C3 1.4013(3) 0.6720(2) 0.71684(4) 0.0212(3) Uani d . 1 . .
C C4 1.4767(3) 0.7348(2) 0.74652(4) 0.0197(3) Uani d . 1 . .
H H4A 1.6230 0.7935 0.7484 0.024 Uiso calc R 1 . .
C C5 1.3353(3) 0.7104(3) 0.77327(4) 0.0184(3) Uani d . 1 . .
H H5A 1.3848 0.7528 0.7936 0.022 Uiso calc R 1 . .
C C6 1.1191(3) 0.6235(2) 0.77059(4) 0.0180(3) Uani d . 1 . .
C C7 0.9574(3) 0.6067(2) 0.79820(5) 0.0198(3) Uani d . 1 . .
H H7A 0.8386 0.5208 0.7978 0.024 Uiso calc R 1 . .
C C8 0.8001(3) 0.6814(3) 0.84805(4) 0.0209(3) Uani d . 1 . .
H H8A 0.6996 0.5808 0.8432 0.025 Uiso calc R 1 . .
H H8B 0.6972 0.7839 0.8491 0.025 Uiso calc R 1 . .
C C9 0.9225(3) 0.6548(2) 0.88094(4) 0.0179(3) Uani d . 1 . .
C C10 0.7242(3) 0.6457(2) 0.90606(4) 0.0188(3) Uani d . 1 . .
H H10A 0.6333 0.7542 0.9057 0.023 Uiso calc R 1 . .
H H10B 0.6152 0.5510 0.9005 0.023 Uiso calc R 1 . .
C C11 0.6955(3) 0.5293(2) 0.95790(4) 0.0178(3) Uani d . 1 . .
H H11A 0.5486 0.4841 0.9509 0.021 Uiso calc R 1 . .
C C12 0.7732(3) 0.4951(2) 0.99097(4) 0.0165(3) Uani d . 1 . .
C C13 0.6324(3) 0.3938(2) 1.01110(5) 0.0184(3) Uani d . 1 . .
H H13A 0.4861 0.3514 1.0033 0.022 Uiso calc R 1 . .
C C14 0.7025(3) 0.3543(3) 1.04224(4) 0.0196(3) Uani d . 1 . .
H H14A 0.6050 0.2867 1.0558 0.024 Uiso calc R 1 . .
C C15 0.9177(3) 0.4158(2) 1.05301(4) 0.0184(3) Uani d . 1 . .
C C16 1.0606(3) 0.5189(2) 1.03375(4) 0.0192(3) Uani d . 1 . .
H H16A 1.2063 0.5616 1.0417 0.023 Uiso calc R 1 . .
C C17 0.9877(3) 0.5583(2) 1.00290(4) 0.0193(3) Uani d . 1 . .
H H17A 1.0838 0.6289 0.9897 0.023 Uiso calc R 1 . .
C C18 1.0856(3) 0.8053(3) 0.88844(5) 0.0241(4) Uani d . 1 . .
H H18A 1.1615 0.7866 0.9093 0.036 Uiso calc R 1 . .
H H18B 0.9935 0.9117 0.8891 0.036 Uiso calc R 1 . .
H H18C 1.2065 0.8142 0.8717 0.036 Uiso calc R 1 . .
C C19 1.0619(4) 0.4868(3) 0.88061(5) 0.0244(4) Uani d . 1 . .
H H19A 1.1393 0.4706 0.9015 0.037 Uiso calc R 1 . .
H H19B 1.1816 0.4913 0.8636 0.037 Uiso calc R 1 . .
H H19C 0.9544 0.3908 0.8765 0.037 Uiso calc R 1 . .

loop_
_atom_site_aniso_label
_atom_site_aniso_U_11
_atom_site_aniso_U_22
_atom_site_aniso_U_33
_atom_site_aniso_U_12
_atom_site_aniso_U_13
_atom_site_aniso_U_23
Br1 0.02919(10) 0.04538(12) 0.01667(8) 0.00266(9) 0.00467(7) 0.00429(9)
Br2 0.02804(9) 0.02117(7) 0.01728(8) -0.00042(7) -0.00430(7) 0.00085(7)
N1 0.0223(6) 0.0248(7) 0.0169(6) -0.0017(6) 0.0014(6) 0.0021(6)
N2 0.0204(7) 0.0234(8) 0.0155(7) 0.0001(6) 0.0011(5) 0.0003(6)
C1 0.0215(8) 0.0207(8) 0.0189(8) 0.0001(6) -0.0015(6) -0.0033(6)
C2 0.0239(8) 0.0251(8) 0.0168(8) 0.0028(7) -0.0041(7) -0.0041(7)
C3 0.0228(7) 0.0233(9) 0.0176(8) 0.0044(6) 0.0029(6) 0.0023(6)
C4 0.0183(7) 0.0218(7) 0.0190(7) -0.0006(6) 0.0004(6) 0.0019(6)
C5 0.0194(7) 0.0208(8) 0.0150(7) -0.0003(7) -0.0011(6) -0.0011(7)
C6 0.0209(7) 0.0170(8) 0.0161(7) 0.0012(6) 0.0000(6) 0.0006(6)
C7 0.0178(7) 0.0216(8) 0.0199(8) -0.0008(6) -0.0005(6) 0.0034(6)
C8 0.0181(7) 0.0277(10) 0.0168(8) -0.0001(6) 0.0012(6) 0.0024(7)
C9 0.0160(7) 0.0201(7) 0.0175(7) 0.0003(6) 0.0006(5) 0.0009(6)
C10 0.0186(7) 0.0221(7) 0.0157(7) -0.0007(6) -0.0008(6) 0.0019(8)
C11 0.0191(7) 0.0186(8) 0.0157(7) -0.0003(6) 0.0002(6) -0.0017(6)
C12 0.0181(7) 0.0161(7) 0.0152(7) 0.0006(6) 0.0006(6) -0.0013(6)
C13 0.0166(7) 0.0197(8) 0.0189(8) -0.0009(6) 0.0002(6) -0.0003(6)
C14 0.0206(7) 0.0205(7) 0.0178(8) -0.0013(7) 0.0020(6) 0.0015(7)
C15 0.0226(8) 0.0186(7) 0.0141(7) 0.0027(6) -0.0013(6) -0.0020(6)
C16 0.0176(8) 0.0191(7) 0.0208(8) -0.0016(6) 0.0004(6) -0.0026(6)
C17 0.0206(7) 0.0192(7) 0.0180(7) -0.0022(7) 0.0004(7) -0.0009(6)
C18 0.0212(8) 0.0259(9) 0.0251(9) -0.0045(7) 0.0019(7) -0.0011(8)
C19 0.0246(9) 0.0235(8) 0.0250(9) 0.0057(7) 0.0037(7) 0.0021(7)

loop_
_atom_type_symbol
_atom_type_description
_atom_type_scat_dispersion_real
_atom_type_scat_dispersion_imag
_atom_type_scat_source
C C 0.0033 0.0016 'International Tables Vol C Tables 4.2.6.8 and 6.1.1.4'
H H 0.0000 0.0000 'International Tables Vol C Tables 4.2.6.8 and 6.1.1.4'
N N 0.0061 0.0033 'International Tables Vol C Tables 4.2.6.8 and 6.1.1.4'
Br Br -0.2901 2.4595 'International Tables Vol C Tables 4.2.6.8 and 6.1.1.4'

loop_
_geom_angle_atom_site_label_1
_geom_angle_atom_site_label_2
_geom_angle_atom_site_label_3
_geom_angle_site_symmetry_1
_geom_angle_site_symmetry_3
_geom_angle
_geom_angle_publ_flag
C7 N1 C8 . . 117.50(17) ?
C11 N2 C10 . . 118.11(16) ?
C2 C1 C6 . . 121.48(17) ?
C2 C1 H1A . . 119.3 ?
C6 C1 H1A . . 119.3 ?
C1 C2 C3 . . 118.26(18) ?
C1 C2 H2A . . 120.9 ?
C3 C2 H2A . . 120.9 ?
C2 C3 C4 . . 121.73(18) ?
C2 C3 Br1 . . 118.89(15) ?
C4 C3 Br1 . . 119.37(14) ?
C5 C4 C3 . . 119.03(17) ?
C5 C4 H4A . . 120.5 ?
C3 C4 H4A . . 120.5 ?
C4 C5 C6 . . 120.53(16) ?
C4 C5 H5A . . 119.7 ?
C6 C5 H5A . . 119.7 ?
C1 C6 C5 . . 118.96(16) ?
C1 C6 C7 . . 119.40(17) ?
C5 C6 C7 . . 121.56(16) ?
N1 C7 C6 . . 121.50(17) ?
N1 C7 H7A . . 119.3 ?
C6 C7 H7A . . 119.3 ?
N1 C8 C9 . . 111.10(15) ?
N1 C8 H8A . . 109.4 ?
C9 C8 H8A . . 109.4 ?
N1 C8 H8B . . 109.4 ?
C9 C8 H8B . . 109.4 ?
H8A C8 H8B . . 108.0 ?
C18 C9 C19 . . 110.28(15) ?
C18 C9 C10 . . 109.88(15) ?
C19 C9 C10 . . 110.16(15) ?
C18 C9 C8 . . 110.46(16) ?
C19 C9 C8 . . 109.78(16) ?
C10 C9 C8 . . 106.20(14) ?
N2 C10 C9 . . 111.43(14) ?
N2 C10 H10A . . 109.3 ?
C9 C10 H10A . . 109.3 ?
N2 C10 H10B . . 109.3 ?
C9 C10 H10B . . 109.3 ?
H10A C10 H10B . . 108.0 ?
N2 C11 C12 . . 122.30(17) ?
N2 C11 H11A . . 118.9 ?
C12 C11 H11A . . 118.9 ?
C13 C12 C17 . . 118.72(17) ?
C13 C12 C11 . . 119.43(16) ?
C17 C12 C11 . . 121.84(17) ?
C14 C13 C12 . . 121.29(17) ?
C14 C13 H13A . . 119.4 ?
C12 C13 H13A . . 119.4 ?
C15 C14 C13 . . 118.47(17) ?
C15 C14 H14A . . 120.8 ?
C13 C14 H14A . . 120.8 ?
C14 C15 C16 . . 121.70(17) ?
C14 C15 Br2 . . 119.15(14) ?
C16 C15 Br2 . . 119.15(14) ?
C17 C16 C15 . . 119.17(17) ?
C17 C16 H16A . . 120.4 ?
C15 C16 H16A . . 120.4 ?
C16 C17 C12 . . 120.63(17) ?
C16 C17 H17A . . 119.7 ?
C12 C17 H17A . . 119.7 ?
C9 C18 H18A . . 109.5 ?
C9 C18 H18B . . 109.5 ?
H18A C18 H18B . . 109.5 ?
C9 C18 H18C . . 109.5 ?
H18A C18 H18C . . 109.5 ?
H18B C18 H18C . . 109.5 ?
C9 C19 H19A . . 109.5 ?
C9 C19 H19B . . 109.5 ?
H19A C19 H19B . . 109.5 ?
C9 C19 H19C . . 109.5 ?
H19A C19 H19C . . 109.5 ?
H19B C19 H19C . . 109.5 ?

loop_
_geom_bond_atom_site_label_1
_geom_bond_atom_site_label_2
_geom_bond_site_symmetry_2
_geom_bond_distance
_geom_bond_publ_flag
Br1 C3 . 1.8978(19) ?
Br2 C15 . 1.8983(18) ?
N1 C7 . 1.263(2) ?
N1 C8 . 1.462(2) ?
N2 C11 . 1.272(2) ?
N2 C10 . 1.459(2) ?
C1 C2 . 1.387(3) ?
C1 C6 . 1.394(3) ?
C1 H1A . 0.9500 ?
C2 C3 . 1.392(3) ?
C2 H2A . 0.9500 ?
C3 C4 . 1.395(3) ?
C4 C5 . 1.384(2) ?
C4 H4A . 0.9500 ?
C5 C6 . 1.404(3) ?
C5 H5A . 0.9500 ?
C6 C7 . 1.475(3) ?
C7 H7A . 0.9500 ?
C8 C9 . 1.548(3) ?
C8 H8A . 0.9900 ?
C8 H8B . 0.9900 ?
C9 C18 . 1.525(3) ?
C9 C19 . 1.529(3) ?
C9 C10 . 1.536(2) ?
C10 H10A . 0.9900 ?
C10 H10B . 0.9900 ?
C11 C12 . 1.469(3) ?
C11 H11A . 0.9500 ?
C12 C13 . 1.400(3) ?
C12 C17 . 1.402(3) ?
C13 C14 . 1.389(3) ?
C13 H13A . 0.9500 ?
C14 C15 . 1.385(3) ?
C14 H14A . 0.9500 ?
C15 C16 . 1.394(3) ?
C16 C17 . 1.383(3) ?
C16 H16A . 0.9500 ?
C17 H17A . 0.9500 ?
C18 H18A . 0.9800 ?
C18 H18B . 0.9800 ?
C18 H18C . 0.9800 ?
C19 H19A . 0.9800 ?
C19 H19B . 0.9800 ?
C19 H19C . 0.9800 ?

loop_
_geom_hbond_atom_site_label_D
_geom_hbond_atom_site_label_H
_geom_hbond_atom_site_label_A
_geom_hbond_site_symmetry_A
_geom_hbond_distance_DH
_geom_hbond_distance_HA
_geom_hbond_distance_DA
_geom_hbond_angle_DHA
_geom_hbond_publ_flag
C18 H18C N1 . 0.9800 2.5900 2.929(3) 101.00 y
C4 H4A Cg1 4_856 0.9500 2.8500 3.5630(18) 132.00 y
C13 H13A Cg2 3_457 0.9500 2.7400 3.4648(18) 134.00 y

loop_
_geom_torsion_atom_site_label_1
_geom_torsion_atom_site_label_2
_geom_torsion_atom_site_label_3
_geom_torsion_atom_site_label_4
_geom_torsion_site_symmetry_1
_geom_torsion_site_symmetry_2
_geom_torsion_site_symmetry_3
_geom_torsion_site_symmetry_4
_geom_torsion
_geom_torsion_publ_flag
C6 C1 C2 C3 . . . . 0.4(3) ?
C1 C2 C3 C4 . . . . 0.7(3) ?
C1 C2 C3 Br1 . . . . -178.88(14) ?
C2 C3 C4 C5 . . . . -0.9(3) ?
Br1 C3 C4 C5 . . . . 178.64(14) ?
C3 C4 C5 C6 . . . . 0.1(3) ?
C2 C1 C6 C5 . . . . -1.2(3) ?
C2 C1 C6 C7 . . . . 175.36(17) ?
C4 C5 C6 C1 . . . . 0.9(3) ?
C4 C5 C6 C7 . . . . -175.54(17) ?
C8 N1 C7 C6 . . . . 177.89(16) ?
C1 C6 C7 N1 . . . . -157.81(18) ?
C5 C6 C7 N1 . . . . 18.7(3) ?
C7 N1 C8 C9 . . . . 126.29(18) ?
N1 C8 C9 C18 . . . . 57.0(2) ?
N1 C8 C9 C19 . . . . -64.8(2) ?
N1 C8 C9 C10 . . . . 176.10(15) ?
C11 N2 C10 C9 . . . . -146.93(17) ?
C18 C9 C10 N2 . . . . -61.5(2) ?
C19 C9 C10 N2 . . . . 60.2(2) ?
C8 C9 C10 N2 . . . . 178.99(16) ?
C10 N2 C11 C12 . . . . -179.41(16) ?
N2 C11 C12 C13 . . . . -178.58(17) ?
N2 C11 C12 C17 . . . . 0.2(3) ?
C17 C12 C13 C14 . . . . -0.6(3) ?
C11 C12 C13 C14 . . . . 178.16(17) ?
C12 C13 C14 C15 . . . . -0.8(3) ?
C13 C14 C15 C16 . . . . 1.7(3) ?
C13 C14 C15 Br2 . . . . -178.06(14) ?
C14 C15 C16 C17 . . . . -1.2(3) ?
Br2 C15 C16 C17 . . . . 178.54(14) ?
C15 C16 C17 C12 . . . . -0.2(3) ?
C13 C12 C17 C16 . . . . 1.1(3) ?
C11 C12 C17 C16 . . . . -177.63(17) ?

loop_
_cod_related_entry_id
_cod_related_entry_database
_cod_related_entry_code
1 ChemSpider 24741908
